data_4024050
loop_
_publ_author_name
'Mateo Alajar\'in'
'Baltasar Bonillo'
'Pilar S\'anchez-Andrada'
'\'Angel Vidal'
'Delia Bautista'

_publ_section_title
;
 Intramolecular Ketenimine-Ketenimine [2 + 2] and [4 + 2] Cycloadditions
;
_journal_name_full 'Journal of Organic Chemistry'
_journal_page_first 5863
_journal_page_last 5866
_journal_paper_doi 10.1021/jo0704661
_journal_volume 72
_journal_year 2007
_chemical_formula_sum 'C40 H28 N2 O2'
_chemical_formula_weight 568.64
_chemical_name_systematic
; 
 ? 
;
_space_group_IT_number 14
_symmetry_cell_setting monoclinic
_symmetry_space_group_name_Hall '-P 2yn'
_symmetry_space_group_name_H-M 'P 1 21/n 1'
_atom_sites_solution_hydrogens geom
_atom_sites_solution_primary direct
_atom_sites_solution_secondary difmap
_audit_creation_method SHELXL-97
_cell_angle_alpha 90.00
_cell_angle_beta 98.497(2)
_cell_angle_gamma 90.00
_cell_formula_units_Z 4
_cell_length_a 13.5954(9)
_cell_length_b 13.0422(9)
_cell_length_c 16.1307(11)
_cell_measurement_reflns_used 2413
_cell_measurement_temperature 100(2)
_cell_measurement_theta_max 24.01
_cell_measurement_theta_min 2.41
_cell_volume 2828.8(3)
_computing_cell_refinement 'Bruker SAINT'
_computing_data_collection 'Bruker SMART'
_computing_data_reduction 'Bruker SAINT'
_computing_molecular_graphics 'Bruker SHELXTL'
_computing_publication_material 'Bruker SHELXTL'
_computing_structure_refinement 'SHELXL-97 (Sheldrick, 1997)'
_computing_structure_solution 'SHELXS-97 (Sheldrick, 1990)'
_diffrn_ambient_temperature 100(2)
_diffrn_measured_fraction_theta_full 0.996
_diffrn_measured_fraction_theta_max 0.920
_diffrn_measurement_device_type 'Bruker SMART APEX'
_diffrn_measurement_method 8.26
_diffrn_radiation_monochromator graphite
_diffrn_radiation_source 'fine-focus sealed tube'
_diffrn_radiation_type MoK\a
_diffrn_radiation_wavelength 0.71073
_diffrn_reflns_av_R_equivalents 0.0799
_diffrn_reflns_av_sigmaI/netI 0.1067
_diffrn_reflns_limit_h_max 10
_diffrn_reflns_limit_h_min -17
_diffrn_reflns_limit_k_max 17
_diffrn_reflns_limit_k_min -17
_diffrn_reflns_limit_l_max 20
_diffrn_reflns_limit_l_min -20
_diffrn_reflns_number 17588
_diffrn_reflns_theta_full 26.00
_diffrn_reflns_theta_max 28.17
_diffrn_reflns_theta_min 1.83
_exptl_absorpt_coefficient_mu 0.082
_exptl_absorpt_correction_type none
_exptl_crystal_colour colourless
_exptl_crystal_density_diffrn 1.335
_exptl_crystal_density_method 'not measured'
_exptl_crystal_description prism
_exptl_crystal_F_000 1192
_exptl_crystal_size_max 0.21
_exptl_crystal_size_mid 0.10
_exptl_crystal_size_min 0.09
_refine_diff_density_max 0.302
_refine_diff_density_min -0.307
_refine_diff_density_rms 0.064
_refine_ls_extinction_method none
_refine_ls_goodness_of_fit_ref 0.911
_refine_ls_hydrogen_treatment 'OH free, others riding'
_refine_ls_matrix_type full
_refine_ls_number_parameters 401
_refine_ls_number_reflns 6379
_refine_ls_number_restraints 0
_refine_ls_restrained_S_all 0.911
_refine_ls_R_factor_all 0.1018
_refine_ls_R_factor_gt 0.0581
_refine_ls_shift/su_max 0.001
_refine_ls_shift/su_mean 0.000
_refine_ls_structure_factor_coef Fsqd
_refine_ls_weighting_details 'calc w=1/[\s^2^(Fo^2^)+(0.0269P)^2^+0.0000P] where P=(Fo^2^+2Fc^2^)/3'
_refine_ls_weighting_scheme calc
_refine_ls_wR_factor_gt 0.0844
_refine_ls_wR_factor_ref 0.0967
_reflns_number_gt 4017
_reflns_number_total 6379
_reflns_threshold_expression >2sigma(I)
_cod_data_source_file jo0704661si20070306_044319.cif
_cod_data_source_block avg285cm
_cod_original_sg_symbol_H-M 'P 21/n'
_cod_database_code 4024050

loop_
_symmetry_equiv_pos_as_xyz
'x, y, z'
'-x+1/2, y+1/2, -z+1/2'
'-x, -y, -z'
'x-1/2, -y-1/2, z-1/2'

loop_
_atom_site_label
_atom_site_type_symbol
_atom_site_fract_x
_atom_site_fract_y
_atom_site_fract_z
_atom_site_U_iso_or_equiv
_atom_site_adp_type
_atom_site_occupancy
_atom_site_symmetry_multiplicity
_atom_site_calc_flag
_atom_site_refinement_flags
_atom_site_disorder_assembly
_atom_site_disorder_group
N1 N 0.17731(12) 0.58768(12) 0.54833(9) 0.0179(4) Uani 1 1 d . . .
N2 N 0.40813(12) 0.64762(11) 0.54176(9) 0.0172(4) Uani 1 1 d . . .
O1 O 0.09716(10) 0.74691(10) 0.62064(8) 0.0224(3) Uani 1 1 d . . .
O2 O 0.02646(11) 0.73298(12) 0.54328(9) 0.0295(4) Uani 1 1 d . . .
H02 H 0.043(2) 0.663(2) 0.5351(18) 0.100(12) Uiso 1 1 d . . .
C1 C 0.20735(15) 0.50017(14) 0.50458(12) 0.0191(5) Uani 1 1 d . . .
C2 C 0.13766(15) 0.46081(15) 0.44089(12) 0.0237(5) Uani 1 1 d . . .
H2 H 0.0742 0.4923 0.4283 0.028 Uiso 1 1 calc R . .
C3 C 0.16000(17) 0.37630(16) 0.39571(13) 0.0288(5) Uani 1 1 d . . .
H3 H 0.1127 0.3510 0.3512 0.035 Uiso 1 1 calc R . .
C4 C 0.25127(17) 0.32841(16) 0.41519(13) 0.0308(6) Uani 1 1 d . . .
H4 H 0.2673 0.2711 0.3833 0.037 Uiso 1 1 calc R . .
C5 C 0.31941(16) 0.36439(15) 0.48149(13) 0.0259(5) Uani 1 1 d . . .
H5 H 0.3811 0.3298 0.4958 0.031 Uiso 1 1 calc R . .
C6 C 0.29883(15) 0.45037(14) 0.52737(12) 0.0197(5) Uani 1 1 d . . .
C7 C 0.37077(14) 0.48038(15) 0.60218(12) 0.0188(5) Uani 1 1 d . . .
C8 C 0.39467(15) 0.41010(15) 0.66730(12) 0.0225(5) Uani 1 1 d . . .
H8 H 0.3633 0.3448 0.6635 0.027 Uiso 1 1 calc R . .
C9 C 0.46285(15) 0.43311(16) 0.73717(12) 0.0245(5) Uani 1 1 d . . .
H9 H 0.4770 0.3847 0.7813 0.029 Uiso 1 1 calc R . .
C10 C 0.51039(15) 0.52736(16) 0.74239(12) 0.0240(5) Uani 1 1 d . . .
H10 H 0.5559 0.5445 0.7909 0.029 Uiso 1 1 calc R . .
C11 C 0.49170(15) 0.59649(15) 0.67694(12) 0.0219(5) Uani 1 1 d . . .
H11 H 0.5275 0.6592 0.6791 0.026 Uiso 1 1 calc R . .
C12 C 0.42066(14) 0.57444(14) 0.60791(11) 0.0167(4) Uani 1 1 d . . .
C13 C 0.32344(14) 0.68840(14) 0.51860(11) 0.0149(4) Uani 1 1 d . . .
C14 C 0.30841(14) 0.76587(14) 0.44656(11) 0.0150(4) Uani 1 1 d . . .
C15 C 0.24596(13) 0.85632(14) 0.47104(11) 0.0148(4) Uani 1 1 d . . .
C16 C 0.23930(14) 0.94330(14) 0.42003(11) 0.0171(4) Uani 1 1 d . . .
H16 H 0.2757 0.9451 0.3741 0.021 Uiso 1 1 calc R . .
C17 C 0.18162(14) 1.02663(15) 0.43423(11) 0.0182(4) Uani 1 1 d . . .
H17 H 0.1783 1.0847 0.3984 0.022 Uiso 1 1 calc R . .
C18 C 0.12877(14) 1.02494(15) 0.50107(12) 0.0194(5) Uani 1 1 d . . .
H18 H 0.0885 1.0818 0.5113 0.023 Uiso 1 1 calc R . .
C19 C 0.13474(14) 0.94031(14) 0.55284(12) 0.0191(5) Uani 1 1 d . . .
H19 H 0.0987 0.9396 0.5990 0.023 Uiso 1 1 calc R . .
C20 C 0.19288(14) 0.85550(14) 0.53866(11) 0.0163(4) Uani 1 1 d . . .
C21 C 0.19432(14) 0.76372(14) 0.59761(11) 0.0167(4) Uani 1 1 d . . .
C22 C 0.23011(14) 0.66909(14) 0.55526(11) 0.0147(4) Uani 1 1 d . . .
C31 C 0.25114(14) 0.70452(14) 0.37287(11) 0.0155(4) Uani 1 1 d . . .
C32 C 0.15317(14) 0.72596(15) 0.33886(11) 0.0189(5) Uani 1 1 d . . .
H32 H 0.1198 0.7823 0.3595 0.023 Uiso 1 1 calc R . .
C33 C 0.10369(15) 0.66529(15) 0.27468(12) 0.0221(5) Uani 1 1 d . . .
H33 H 0.0370 0.6811 0.2516 0.026 Uiso 1 1 calc R . .
C34 C 0.15044(15) 0.58292(15) 0.24449(12) 0.0235(5) Uani 1 1 d . . .
H34 H 0.1167 0.5422 0.2004 0.028 Uiso 1 1 calc R . .
C35 C 0.24742(15) 0.55970(15) 0.27904(12) 0.0226(5) Uani 1 1 d . . .
H35 H 0.2799 0.5024 0.2588 0.027 Uiso 1 1 calc R . .
C36 C 0.29711(15) 0.61939(15) 0.34264(12) 0.0206(5) Uani 1 1 d . . .
H36 H 0.3633 0.6023 0.3661 0.025 Uiso 1 1 calc R . .
C41 C 0.40877(14) 0.80752(14) 0.42834(12) 0.0182(4) Uani 1 1 d . . .
C42 C 0.43630(15) 0.80964(15) 0.34899(12) 0.0232(5) Uani 1 1 d . . .
H42 H 0.3925 0.7826 0.3028 0.028 Uiso 1 1 calc R . .
C43 C 0.52720(16) 0.85093(16) 0.33605(14) 0.0303(5) Uani 1 1 d . . .
H43 H 0.5451 0.8520 0.2813 0.036 Uiso 1 1 calc R . .
C44 C 0.59135(16) 0.89032(15) 0.40290(15) 0.0309(6) Uani 1 1 d . . .
H44 H 0.6540 0.9173 0.3945 0.037 Uiso 1 1 calc R . .
C45 C 0.56388(15) 0.89017(15) 0.48189(14) 0.0270(5) Uani 1 1 d . . .
H45 H 0.6076 0.9180 0.5278 0.032 Uiso 1 1 calc R . .
C46 C 0.47347(14) 0.84996(14) 0.49473(12) 0.0210(5) Uani 1 1 d . . .
H46 H 0.4551 0.8512 0.5493 0.025 Uiso 1 1 calc R . .
C51 C 0.25784(14) 0.77898(15) 0.68371(11) 0.0179(4) Uani 1 1 d . . .
C52 C 0.26876(15) 0.69605(15) 0.73907(12) 0.0233(5) Uani 1 1 d . . .
H52 H 0.2413 0.6312 0.7215 0.028 Uiso 1 1 calc R . .
C53 C 0.31951(16) 0.70803(17) 0.81952(12) 0.0297(5) Uani 1 1 d . . .
H53 H 0.3268 0.6512 0.8568 0.036 Uiso 1 1 calc R . .
C54 C 0.35939(15) 0.80125(17) 0.84587(13) 0.0293(5) Uani 1 1 d . . .
H54 H 0.3933 0.8092 0.9014 0.035 Uiso 1 1 calc R . .
C55 C 0.35002(15) 0.88361(17) 0.79122(13) 0.0278(5) Uani 1 1 d . . .
H55 H 0.3780 0.9481 0.8091 0.033 Uiso 1 1 calc R . .
C56 C 0.29979(14) 0.87245(15) 0.71019(12) 0.0226(5) Uani 1 1 d . . .
H56 H 0.2942 0.9291 0.6728 0.027 Uiso 1 1 calc R . .

loop_
_atom_site_aniso_label
_atom_site_aniso_U_11
_atom_site_aniso_U_22
_atom_site_aniso_U_33
_atom_site_aniso_U_23
_atom_site_aniso_U_13
_atom_site_aniso_U_12
N1 0.0175(9) 0.0183(9) 0.0176(9) 0.0020(7) 0.0013(7) -0.0002(7)
N2 0.0180(10) 0.0163(9) 0.0163(9) -0.0010(7) -0.0008(7) -0.0018(7)
O1 0.0170(8) 0.0297(8) 0.0208(8) 0.0003(6) 0.0039(6) -0.0018(6)
O2 0.0192(9) 0.0350(10) 0.0319(9) -0.0013(7) -0.0038(7) -0.0026(7)
C1 0.0223(12) 0.0170(11) 0.0192(11) 0.0018(8) 0.0067(9) -0.0054(9)
C2 0.0231(12) 0.0262(12) 0.0215(12) 0.0025(9) 0.0022(9) -0.0059(10)
C3 0.0335(14) 0.0302(13) 0.0227(12) -0.0047(10) 0.0039(10) -0.0128(11)
C4 0.0405(15) 0.0210(12) 0.0336(13) -0.0062(10) 0.0141(11) -0.0070(11)
C5 0.0278(13) 0.0201(12) 0.0310(13) 0.0014(9) 0.0080(10) -0.0015(10)
C6 0.0240(12) 0.0157(11) 0.0203(11) 0.0030(8) 0.0060(9) -0.0041(9)
C7 0.0177(11) 0.0190(11) 0.0209(11) 0.0006(8) 0.0067(9) 0.0029(9)
C8 0.0228(12) 0.0189(11) 0.0276(12) 0.0045(9) 0.0102(10) 0.0034(9)
C9 0.0254(13) 0.0285(13) 0.0212(11) 0.0111(9) 0.0089(9) 0.0092(10)
C10 0.0199(12) 0.0343(13) 0.0168(11) -0.0014(9) -0.0006(9) 0.0069(10)
C11 0.0202(12) 0.0216(12) 0.0234(11) -0.0004(9) 0.0013(9) 0.0022(9)
C12 0.0169(11) 0.0189(11) 0.0149(10) 0.0024(8) 0.0046(8) 0.0022(9)
C13 0.0168(11) 0.0140(10) 0.0134(10) -0.0031(8) 0.0014(8) -0.0023(8)
C14 0.0133(11) 0.0160(10) 0.0160(10) 0.0017(8) 0.0032(8) -0.0006(8)
C15 0.0107(10) 0.0163(10) 0.0158(10) -0.0014(8) -0.0030(8) -0.0020(8)
C16 0.0138(11) 0.0210(11) 0.0162(10) -0.0004(8) 0.0010(8) -0.0036(9)
C17 0.0170(11) 0.0174(11) 0.0184(11) 0.0027(8) -0.0038(9) -0.0032(9)
C18 0.0166(11) 0.0182(11) 0.0217(11) -0.0052(9) -0.0028(9) 0.0035(9)
C19 0.0184(11) 0.0240(12) 0.0152(10) -0.0033(8) 0.0036(9) -0.0018(9)
C20 0.0161(11) 0.0168(11) 0.0148(10) -0.0013(8) -0.0012(8) -0.0024(9)
C21 0.0138(11) 0.0191(11) 0.0184(10) 0.0003(8) 0.0060(8) -0.0005(8)
C22 0.0147(11) 0.0192(11) 0.0091(9) 0.0054(8) -0.0022(8) 0.0010(8)
C31 0.0165(11) 0.0176(11) 0.0126(10) 0.0013(8) 0.0031(8) -0.0022(8)
C32 0.0183(12) 0.0192(11) 0.0199(11) 0.0000(8) 0.0049(9) -0.0008(9)
C33 0.0186(12) 0.0255(12) 0.0211(11) 0.0020(9) -0.0004(9) 0.0004(9)
C34 0.0260(13) 0.0285(13) 0.0152(10) -0.0052(9) 0.0003(9) -0.0056(10)
C35 0.0259(13) 0.0227(12) 0.0202(11) -0.0052(9) 0.0067(9) 0.0021(10)
C36 0.0183(12) 0.0252(12) 0.0185(11) 0.0017(9) 0.0029(9) 0.0006(9)
C41 0.0153(11) 0.0144(11) 0.0255(11) 0.0034(9) 0.0045(9) 0.0033(8)
C42 0.0218(12) 0.0238(12) 0.0248(12) 0.0049(9) 0.0059(10) 0.0019(9)
C43 0.0278(14) 0.0282(13) 0.0384(14) 0.0128(10) 0.0166(11) 0.0050(11)
C44 0.0168(12) 0.0209(12) 0.0563(16) 0.0107(11) 0.0097(11) -0.0015(10)
C45 0.0204(12) 0.0155(12) 0.0431(14) 0.0015(10) -0.0014(11) -0.0034(9)
C46 0.0224(12) 0.0148(11) 0.0259(12) 0.0010(9) 0.0035(9) -0.0012(9)
C51 0.0163(11) 0.0221(11) 0.0163(10) 0.0006(8) 0.0054(8) 0.0044(9)
C52 0.0284(13) 0.0216(12) 0.0207(11) 0.0015(9) 0.0062(9) -0.0003(10)
C53 0.0325(14) 0.0368(14) 0.0198(12) 0.0076(10) 0.0035(10) 0.0067(11)
C54 0.0212(13) 0.0472(16) 0.0180(11) -0.0021(10) -0.0023(9) 0.0065(11)
C55 0.0226(13) 0.0318(13) 0.0278(12) -0.0072(10) -0.0001(10) -0.0015(10)
C56 0.0205(12) 0.0244(12) 0.0230(12) 0.0009(9) 0.0028(9) 0.0019(9)

loop_
_atom_type_symbol
_atom_type_description
_atom_type_scat_dispersion_real
_atom_type_scat_dispersion_imag
_atom_type_scat_source
C C 0.0033 0.0016 'International Tables Vol C Tables 4.2.6.8 and 6.1.1.4'
H H 0.0000 0.0000 'International Tables Vol C Tables 4.2.6.8 and 6.1.1.4'
N N 0.0061 0.0033 'International Tables Vol C Tables 4.2.6.8 and 6.1.1.4'
O O 0.0106 0.0060 'International Tables Vol C Tables 4.2.6.8 and 6.1.1.4'

loop_
_geom_angle_atom_site_label_1
_geom_angle_atom_site_label_2
_geom_angle_atom_site_label_3
_geom_angle
_geom_angle_site_symmetry_1
_geom_angle_site_symmetry_3
_geom_angle_publ_flag
C22 N1 C1 120.52(16) . . ?
C13 N2 C12 120.20(16) . . ?
C21 O1 O2 108.02(12) . . ?
C2 C1 C6 120.27(18) . . ?
C2 C1 N1 116.48(18) . . ?
C6 C1 N1 123.09(17) . . ?
C3 C2 C1 120.4(2) . . ?
C2 C3 C4 120.1(2) . . ?
C3 C4 C5 119.7(2) . . ?
C4 C5 C6 121.1(2) . . ?
C5 C6 C1 118.22(18) . . ?
C5 C6 C7 118.83(18) . . ?
C1 C6 C7 122.77(17) . . ?
C8 C7 C12 118.01(18) . . ?
C8 C7 C6 119.30(18) . . ?
C12 C7 C6 122.57(17) . . ?
C9 C8 C7 121.63(19) . . ?
C8 C9 C10 119.52(18) . . ?
C11 C10 C9 120.04(19) . . ?
C10 C11 C12 120.23(19) . . ?
C11 C12 C7 120.44(18) . . ?
C11 C12 N2 116.96(17) . . ?
C7 C12 N2 122.39(17) . . ?
N2 C13 C22 126.58(17) . . ?
N2 C13 C14 120.80(16) . . ?
C22 C13 C14 112.63(15) . . ?
C13 C14 C41 110.84(15) . . ?
C13 C14 C15 109.16(15) . . ?
C41 C14 C15 108.50(15) . . ?
C13 C14 C31 103.76(14) . . ?
C41 C14 C31 113.38(15) . . ?
C15 C14 C31 111.11(15) . . ?
C20 C15 C16 118.12(17) . . ?
C20 C15 C14 124.33(17) . . ?
C16 C15 C14 117.51(16) . . ?
C17 C16 C15 122.09(18) . . ?
C16 C17 C18 119.42(18) . . ?
C19 C18 C17 119.64(19) . . ?
C18 C19 C20 121.23(18) . . ?
C15 C20 C19 119.50(17) . . ?
C15 C20 C21 122.19(17) . . ?
C19 C20 C21 118.29(16) . . ?
O1 C21 C22 110.97(15) . . ?
O1 C21 C20 110.61(15) . . ?
C22 C21 C20 109.34(15) . . ?
O1 C21 C51 101.59(14) . . ?
C22 C21 C51 109.63(15) . . ?
C20 C21 C51 114.54(15) . . ?
N1 C22 C13 127.08(17) . . ?
N1 C22 C21 119.97(17) . . ?
C13 C22 C21 112.69(16) . . ?
C32 C31 C36 118.27(18) . . ?
C32 C31 C14 122.92(17) . . ?
C36 C31 C14 118.67(17) . . ?
C31 C32 C33 120.48(18) . . ?
C34 C33 C32 120.61(19) . . ?
C33 C34 C35 119.38(19) . . ?
C36 C35 C34 120.45(19) . . ?
C35 C36 C31 120.80(19) . . ?
C42 C41 C46 118.36(19) . . ?
C42 C41 C14 123.52(18) . . ?
C46 C41 C14 118.04(17) . . ?
C41 C42 C43 120.9(2) . . ?
C44 C43 C42 119.9(2) . . ?
C45 C44 C43 119.6(2) . . ?
C44 C45 C46 120.5(2) . . ?
C45 C46 C41 120.66(19) . . ?
C56 C51 C52 118.95(18) . . ?
C56 C51 C21 122.90(17) . . ?
C52 C51 C21 118.05(17) . . ?
C53 C52 C51 120.18(19) . . ?
C54 C53 C52 120.6(2) . . ?
C53 C54 C55 119.7(2) . . ?
C54 C55 C56 120.3(2) . . ?
C51 C56 C55 120.29(19) . . ?

loop_
_geom_bond_atom_site_label_1
_geom_bond_atom_site_label_2
_geom_bond_distance
_geom_bond_site_symmetry_2
_geom_bond_publ_flag
N1 C22 1.277(2) . ?
N1 C1 1.433(2) . ?
N2 C13 1.273(2) . ?
N2 C12 1.423(2) . ?
O1 C21 1.441(2) . ?
O1 O2 1.4696(18) . ?
C1 C2 1.389(3) . ?
C1 C6 1.403(3) . ?
C2 C3 1.380(3) . ?
C3 C4 1.383(3) . ?
C4 C5 1.389(3) . ?
C5 C6 1.394(3) . ?
C6 C7 1.489(3) . ?
C7 C8 1.396(3) . ?
C7 C12 1.398(3) . ?
C8 C9 1.382(3) . ?
C9 C10 1.386(3) . ?
C10 C11 1.383(3) . ?
C11 C12 1.392(3) . ?
C13 C22 1.498(3) . ?
C13 C14 1.531(2) . ?
C14 C41 1.537(3) . ?
C14 C15 1.539(2) . ?
C14 C31 1.545(2) . ?
C15 C20 1.394(2) . ?
C15 C16 1.396(2) . ?
C16 C17 1.379(2) . ?
C17 C18 1.381(2) . ?
C18 C19 1.379(2) . ?
C19 C20 1.398(2) . ?
C20 C21 1.527(2) . ?
C21 C22 1.525(2) . ?
C21 C51 1.536(2) . ?
C31 C32 1.392(2) . ?
C31 C36 1.397(2) . ?
C32 C33 1.394(2) . ?
C33 C34 1.374(3) . ?
C34 C35 1.387(3) . ?
C35 C36 1.382(3) . ?
C41 C42 1.386(2) . ?
C41 C46 1.396(3) . ?
C42 C43 1.392(3) . ?
C43 C44 1.382(3) . ?
C44 C45 1.380(3) . ?
C45 C46 1.380(3) . ?
C51 C56 1.386(3) . ?
C51 C52 1.396(2) . ?
C52 C53 1.386(3) . ?
C53 C54 1.373(3) . ?
C54 C55 1.383(3) . ?
C55 C56 1.390(3) . ?

loop_
_geom_hbond_atom_site_label_D
_geom_hbond_atom_site_label_H
_geom_hbond_atom_site_label_A
_geom_hbond_distance_DH
_geom_hbond_distance_HA
_geom_hbond_distance_DA
_geom_hbond_angle_DHA
_geom_hbond_site_symmetry_A
O2 H02 N1 0.95(3) 2.06(3) 2.785(2) 132(2) .

loop_
_geom_torsion_atom_site_label_1
_geom_torsion_atom_site_label_2
_geom_torsion_atom_site_label_3
_geom_torsion_atom_site_label_4
_geom_torsion
_geom_torsion_site_symmetry_1
_geom_torsion_site_symmetry_2
_geom_torsion_site_symmetry_3
_geom_torsion_site_symmetry_4
_geom_torsion_publ_flag
C22 N1 C1 C2 -126.50(19) . . . . ?
C22 N1 C1 C6 58.2(3) . . . . ?
C6 C1 C2 C3 -4.2(3) . . . . ?
N1 C1 C2 C3 -179.66(17) . . . . ?
C1 C2 C3 C4 1.8(3) . . . . ?
C2 C3 C4 C5 1.4(3) . . . . ?
C3 C4 C5 C6 -2.1(3) . . . . ?
C4 C5 C6 C1 -0.3(3) . . . . ?
C4 C5 C6 C7 174.93(18) . . . . ?
C2 C1 C6 C5 3.4(3) . . . . ?
N1 C1 C6 C5 178.55(17) . . . . ?
C2 C1 C6 C7 -171.58(18) . . . . ?
N1 C1 C6 C7 3.6(3) . . . . ?
C5 C6 C7 C8 -57.8(3) . . . . ?
C1 C6 C7 C8 117.2(2) . . . . ?
C5 C6 C7 C12 118.1(2) . . . . ?
C1 C6 C7 C12 -66.9(3) . . . . ?
C12 C7 C8 C9 2.3(3) . . . . ?
C6 C7 C8 C9 178.35(18) . . . . ?
C7 C8 C9 C10 -1.3(3) . . . . ?
C8 C9 C10 C11 -1.9(3) . . . . ?
C9 C10 C11 C12 4.0(3) . . . . ?
C10 C11 C12 C7 -2.9(3) . . . . ?
C10 C11 C12 N2 -177.81(17) . . . . ?
C8 C7 C12 C11 -0.2(3) . . . . ?
C6 C7 C12 C11 -176.09(18) . . . . ?
C8 C7 C12 N2 174.42(17) . . . . ?
C6 C7 C12 N2 -1.5(3) . . . . ?
C13 N2 C12 C11 -122.24(19) . . . . ?
C13 N2 C12 C7 63.0(2) . . . . ?
C12 N2 C13 C22 1.1(3) . . . . ?
C12 N2 C13 C14 -178.96(16) . . . . ?
N2 C13 C14 C41 -16.8(2) . . . . ?
C22 C13 C14 C41 163.16(15) . . . . ?
N2 C13 C14 C15 -136.27(17) . . . . ?
C22 C13 C14 C15 43.7(2) . . . . ?
N2 C13 C14 C31 105.21(19) . . . . ?
C22 C13 C14 C31 -74.81(18) . . . . ?
C13 C14 C15 C20 -13.8(2) . . . . ?
C41 C14 C15 C20 -134.65(18) . . . . ?
C31 C14 C15 C20 100.1(2) . . . . ?
C13 C14 C15 C16 168.76(16) . . . . ?
C41 C14 C15 C16 47.9(2) . . . . ?
C31 C14 C15 C16 -77.4(2) . . . . ?
C20 C15 C16 C17 -0.7(3) . . . . ?
C14 C15 C16 C17 176.99(17) . . . . ?
C15 C16 C17 C18 0.3(3) . . . . ?
C16 C17 C18 C19 0.3(3) . . . . ?
C17 C18 C19 C20 -0.5(3) . . . . ?
C16 C15 C20 C19 0.5(3) . . . . ?
C14 C15 C20 C19 -176.99(17) . . . . ?
C16 C15 C20 C21 179.35(16) . . . . ?
C14 C15 C20 C21 1.9(3) . . . . ?
C18 C19 C20 C15 0.1(3) . . . . ?
C18 C19 C20 C21 -178.85(17) . . . . ?
O2 O1 C21 C22 -64.72(17) . . . . ?
O2 O1 C21 C20 56.81(18) . . . . ?
O2 O1 C21 C51 178.81(13) . . . . ?
C15 C20 C21 O1 -141.02(17) . . . . ?
C19 C20 C21 O1 37.9(2) . . . . ?
C15 C20 C21 C22 -18.5(2) . . . . ?
C19 C20 C21 C22 160.35(16) . . . . ?
C15 C20 C21 C51 104.9(2) . . . . ?
C19 C20 C21 C51 -76.2(2) . . . . ?
C1 N1 C22 C13 2.7(3) . . . . ?
C1 N1 C22 C21 176.51(16) . . . . ?
N2 C13 C22 N1 -71.0(3) . . . . ?
C14 C13 C22 N1 109.0(2) . . . . ?
N2 C13 C22 C21 114.9(2) . . . . ?
C14 C13 C22 C21 -65.12(19) . . . . ?
O1 C21 C22 N1 -3.4(2) . . . . ?
C20 C21 C22 N1 -125.65(18) . . . . ?
C51 C21 C22 N1 108.03(19) . . . . ?
O1 C21 C22 C13 171.24(14) . . . . ?
C20 C21 C22 C13 49.0(2) . . . . ?
C51 C21 C22 C13 -77.35(19) . . . . ?
C13 C14 C31 C32 112.75(19) . . . . ?
C41 C14 C31 C32 -126.93(19) . . . . ?
C15 C14 C31 C32 -4.4(2) . . . . ?
C13 C14 C31 C36 -62.8(2) . . . . ?
C41 C14 C31 C36 57.6(2) . . . . ?
C15 C14 C31 C36 -179.93(16) . . . . ?
C36 C31 C32 C33 -1.7(3) . . . . ?
C14 C31 C32 C33 -177.26(17) . . . . ?
C31 C32 C33 C34 0.6(3) . . . . ?
C32 C33 C34 C35 0.7(3) . . . . ?
C33 C34 C35 C36 -0.7(3) . . . . ?
C34 C35 C36 C31 -0.5(3) . . . . ?
C32 C31 C36 C35 1.7(3) . . . . ?
C14 C31 C36 C35 177.43(17) . . . . ?
C13 C14 C41 C42 129.34(19) . . . . ?
C15 C14 C41 C42 -110.8(2) . . . . ?
C31 C14 C41 C42 13.1(3) . . . . ?
C13 C14 C41 C46 -53.9(2) . . . . ?
C15 C14 C41 C46 66.0(2) . . . . ?
C31 C14 C41 C46 -170.10(16) . . . . ?
C46 C41 C42 C43 1.4(3) . . . . ?
C14 C41 C42 C43 178.22(17) . . . . ?
C41 C42 C43 C44 0.1(3) . . . . ?
C42 C43 C44 C45 -1.2(3) . . . . ?
C43 C44 C45 C46 0.8(3) . . . . ?
C44 C45 C46 C41 0.8(3) . . . . ?
C42 C41 C46 C45 -1.9(3) . . . . ?
C14 C41 C46 C45 -178.88(17) . . . . ?
O1 C21 C51 C56 -111.12(19) . . . . ?
C22 C21 C51 C56 131.44(19) . . . . ?
C20 C21 C51 C56 8.1(3) . . . . ?
O1 C21 C51 C52 65.2(2) . . . . ?
C22 C21 C51 C52 -52.2(2) . . . . ?
C20 C21 C51 C52 -175.53(17) . . . . ?
C56 C51 C52 C53 1.0(3) . . . . ?
C21 C51 C52 C53 -175.51(17) . . . . ?
C51 C52 C53 C54 0.2(3) . . . . ?
C52 C53 C54 C55 -0.9(3) . . . . ?
C53 C54 C55 C56 0.5(3) . . . . ?
C52 C51 C56 C55 -1.4(3) . . . . ?
C21 C51 C56 C55 174.95(18) . . . . ?
C54 C55 C56 C51 0.6(3) . . . . ?

loop_
_cod_related_entry_id
_cod_related_entry_database
_cod_related_entry_code
1 ChemSpider 20573999
